data_2007347
loop_
_publ_author_name
'Panneerselvam, Kaliyamoorthy'
'Lu, Tian-Huey'
'Tung, Shu-Fang'
'Liu, Guey-Sung'
'Chi, Ta-Yung'
'Chung, Chung-Sun'

_publ_section_title
;<i>trans</i>-Dichloro[(1<i>RS</i>,4<i>RS</i>,5<i>SR</i>,7<i>RS</i>,8<i>SR</i>,11<i>SR</i>,12<i>RS</i>,14<i>SR</i>)-5,7,12,14-tetramethyl-1,4,8,11-tetraazacyclotetradecane-\k^4^<i>N</i>]cobalt(III)
 Perchlorate
;
_journal_issue 6
_journal_name_full 'Acta Crystallographica Section C'
_journal_page_first 714
_journal_page_last 716
_journal_paper_doi 10.1107/S0108270197019690
_journal_volume 54
_journal_year 1998
_chemical_formula_iupac '[Co Cl2 (C14 H32 N4)] Cl1 O4'
_chemical_formula_moiety 'C14 H32 N4 Cl2 Co1, Cl1 O4'
_chemical_formula_sum 'C14 H32 Cl3 Co N4 O4'
_chemical_formula_weight 485.72
_chemical_name_systematic
;
Trans-dichloro-[(1RS,4RS,5SR,7RS,8SR,11SR,12RS,14SR)-5,7,12,14-
tetramethyl-1,4,8,11-tetraazacyclotetradecane]cobalt(III) perchlorate
;
_space_group_IT_number 84
_symmetry_cell_setting tetragonal
_symmetry_space_group_name_Hall '-P 4c'
_symmetry_space_group_name_H-M 'P 42/m'
_audit_creation_method SHELXL
_cell_angle_alpha 90.00
_cell_angle_beta 90.00
_cell_angle_gamma 90.00
_cell_formula_units_Z 2
_cell_length_a 7.711(2)
_cell_length_b 7.711(2)
_cell_length_c 17.076(2)
_cell_measurement_reflns_used 25
_cell_measurement_temperature 293(2)
_cell_measurement_theta_max 28.82
_cell_measurement_theta_min 7.46
_cell_volume 1015.3(4)
_computing_cell_refinement 'CAD-4 Software'
_computing_data_collection 'CAD-4 Software (Enraf-Nonius, 1989)'
_computing_data_reduction 'NRCVAX (Gabe et al., 1989)'
_computing_molecular_graphics NRCVAX
_computing_publication_material SHELXL93
_computing_structure_refinement 'SHELXL93 (Sheldrick, 1993)'
_computing_structure_solution 'SHELXS86 (Sheldrick, 1990)'
_diffrn_ambient_temperature 293(2)
_diffrn_measurement_device 'Enraf-Nonius CAD-4'
_diffrn_measurement_method \q/2\q
_diffrn_radiation_monochromator graphite
_diffrn_radiation_source 'fine-focus sealed tube'
_diffrn_radiation_type MoK\a
_diffrn_radiation_wavelength 0.71073
_diffrn_reflns_av_R_equivalents 0.027
_diffrn_reflns_av_sigmaI/netI 0.028
_diffrn_reflns_limit_h_max 7
_diffrn_reflns_limit_h_min -6
_diffrn_reflns_limit_k_max 10
_diffrn_reflns_limit_k_min 0
_diffrn_reflns_limit_l_max 22
_diffrn_reflns_limit_l_min 0
_diffrn_reflns_number 1376
_diffrn_reflns_theta_max 27.42
_diffrn_reflns_theta_min 2.38
_diffrn_standards_decay_% 1
_diffrn_standards_interval_time 60
_diffrn_standards_number 3
_exptl_absorpt_coefficient_mu 1.267
_exptl_absorpt_correction_T_max 0.852
_exptl_absorpt_correction_T_min 0.637
_exptl_absorpt_correction_type '\y scan (North et al., 1968)'
_exptl_crystal_colour green
_exptl_crystal_density_diffrn 1.589
_exptl_crystal_density_meas ?
_exptl_crystal_density_method none
_exptl_crystal_description pillar
_exptl_crystal_F_000 508
_exptl_crystal_size_max 0.500
_exptl_crystal_size_mid 0.251
_exptl_crystal_size_min 0.126
_refine_diff_density_max 0.663
_refine_diff_density_min -0.644
_refine_ls_extinction_method none
_refine_ls_goodness_of_fit_all 1.318
_refine_ls_goodness_of_fit_obs 1.325
_refine_ls_hydrogen_treatment refall
_refine_ls_matrix_type full
_refine_ls_number_parameters 98
_refine_ls_number_reflns 1209
_refine_ls_number_restraints 0
_refine_ls_restrained_S_all 1.318
_refine_ls_restrained_S_obs 1.325
_refine_ls_R_factor_all 0.060
_refine_ls_R_factor_obs .039
_refine_ls_shift/esd_max 0.023
_refine_ls_shift/esd_mean 0.003
_refine_ls_structure_factor_coef Fsqd
_refine_ls_weighting_details 'w = 1/[\s^2^(Fo^2^)+(0.0435P)^2^+1.5088P] where P = (Fo^2^+2Fc^2^)/3'
_refine_ls_weighting_scheme calc
_refine_ls_wR_factor_all 0.133
_refine_ls_wR_factor_obs .116
_reflns_number_observed 932
_reflns_number_total 1209
_reflns_observed_criterion I>2\s(I)
_cod_data_source_file ka1261.cif
_cod_data_source_block I
_cod_depositor_comments
;
The following automatic conversions were performed:

'_exptl_crystal_density_meas' value 'not measured' was changed to '?'
- the value is perceived as not measured.

Automatic conversion script
Id: cif_fix_values 3008 2015-01-20 13:52:24Z robertas 

The following automatic conversions were performed:

'_refine_ls_weighting_scheme' value 'calc w =
1/[\s^2^(Fo^2^)+(0.0435P)^2^+1.5088P] where P = (Fo^2^+2Fc^2^)/3' was
changed to 'calc'. New tag '_refine_ls_weighting_details' was
created. The value of the new tag was set to 'w =
1/[\s^2^(Fo^2^)+(0.0435P)^2^+1.5088P] where P = (Fo^2^+2Fc^2^)/3'.

Automatic conversion script
Id: cif_fix_values 3143 2015-03-26 13:38:13Z robertas 
;
_cod_original_cell_volume 1015.2(4)
_cod_database_code 2007347

loop_
_symmetry_equiv_pos_as_xyz
'x, y, z'
'-x, -y, z'
'-y, x, z+1/2'
'y, -x, z+1/2'
'-x, -y, -z'
'x, y, -z'
'y, -x, -z+1/2'
'-y, x, -z+1/2'

loop_
_atom_site_aniso_label
_atom_site_aniso_U_11
_atom_site_aniso_U_22
_atom_site_aniso_U_33
_atom_site_aniso_U_12
_atom_site_aniso_U_13
_atom_site_aniso_U_23
Co1 .0296(5) .0260(5) .0270(5) .0058(4) .000 .000
Cl1 .0384(7) .0341(7) .0440(7) .0135(6) .000 .000
N1 .036(2) .032(2) .033(2) .0046(14) -.0018(13) -.0030(13)
C1 .047(2) .049(2) .031(2) .007(2) -.002(2) -.005(2)
C2 .048(2) .029(2) .047(2) .004(2) -.011(2) -.003(2)
C3 .043(3) .028(3) .064(4) -.003(3) .000 .000
C4 .093(5) .047(3) .068(4) -.013(3) -.028(4) -.002(3)
Cl2 .0429(7) .0429(7) .0441(11) .000 .000 .000
O1 .063(2) .075(3) .076(3) .000(2) .019(2) .023(2)

loop_
_atom_site_label
_atom_site_fract_x
_atom_site_fract_y
_atom_site_fract_z
_atom_site_U_iso_or_equiv
_atom_site_thermal_displace_type
_atom_site_calc_flag
_atom_site_refinement_flags
_atom_site_occupancy
_atom_site_disorder_group
_atom_site_type_symbol
Co1 .5 0 0 .0275(3) Uani d S 1 . Co
Cl1 .2851(2) .1968(2) 0 .0389(4) Uani d S 1 . Cl
N1 .6270(4) .1234(4) .0856(2) .0338(7) Uani d . 1 . N
C1 .5291(6) .0927(6) .1592(2) .0421(9) Uani d . 1 . C
C2 .6709(6) .3103(5) .0743(2) .0412(10) Uani d . 1 . C
C3 .7741(9) .3335(8) 0 .0446(14) Uani d S 1 . C
C4 .7664(11) .3865(8) .1446(4) .0693(17) Uani d . 1 . C
Cl2 0 0 .2500 .0433(5) Uani d S 1 . Cl
O1 .1143(5) .0997(5) .2026(2) .0712(11) Uani d . 1 . O
H1N1 .718(6) .063(6) .086(3) .044(13) Uiso d . 1 . H
H1A .433(6) .165(6) .159(3) .035(11) Uiso d . 1 . H
H1B .603(6) .116(6) .205(3) .050(13) Uiso d . 1 . H
H2 .556(6) .367(5) .069(2) .034(10) Uiso d . 1 . H
H3A .820(10) .443(10) .0000 .06(2) Uiso d S 1 . H
H3B .867(9) .256(10) .0000 .05(2) Uiso d S 1 . H
H4A .796(7) .503(8) .132(3) .067(16) Uiso d . 1 . H
H4B .875(8) .335(7) .146(4) .066(18) Uiso d . 1 . H
H4C .701(10) .364(10) .191(5) .11(3) Uiso d . 1 . H

loop_
_atom_type_symbol
_atom_type_description
_atom_type_scat_dispersion_real
_atom_type_scat_dispersion_imag
_atom_type_scat_source
C C 0.0033 0.0016 'International Tables Vol C Tables 4.2.6.8 and 6.1.1.4'
H H 0.0000 0.0000 'International Tables Vol C Tables 4.2.6.8 and 6.1.1.4'
O O 0.0106 0.0060 'International Tables Vol C Tables 4.2.6.8 and 6.1.1.4'
N N 0.0061 0.0033 'International Tables Vol C Tables 4.2.6.8 and 6.1.1.4'
Cl Cl 0.1484 0.1585 'International Tables Vol C Tables 4.2.6.8 and 6.1.1.4'
Co Co 0.3494 0.9721 'International Tables Vol C Tables 4.2.6.8 and 6.1.1.4'

loop_
_geom_angle_atom_site_label_1
_geom_angle_atom_site_label_2
_geom_angle_atom_site_label_3
_geom_angle_site_symmetry_1
_geom_angle_site_symmetry_3
_geom_angle
_geom_angle_publ_flag
N1 Co1 N1 5_655 . 180.0 yes
N1 Co1 N1 5_655 6 86.1(2) no
N1 Co1 N1 . 6 93.9(2) yes
N1 Co1 N1 5_655 2_655 93.9(2) no
N1 Co1 N1 . 2_655 86.1(2) yes
N1 Co1 N1 6 2_655 180.0 yes
N1 Co1 Cl1 5_655 5_655 92.28(10) no
N1 Co1 Cl1 . 5_655 87.72(10) yes
N1 Co1 Cl1 6 5_655 87.72(10) no
N1 Co1 Cl1 2_655 5_655 92.28(10) no
N1 Co1 Cl1 5_655 . 87.72(10) no
N1 Co1 Cl1 . . 92.28(10) yes
N1 Co1 Cl1 6 . 92.28(10) no
N1 Co1 Cl1 2_655 . 87.72(10) no
Cl1 Co1 Cl1 5_655 . 180.0 yes
C1 N1 C2 . . 112.3(3) yes
C1 N1 Co1 . . 107.0(2) yes
C2 N1 Co1 . . 118.4(3) yes
C1 N1 H1N1 . . 109.(3) no
C2 N1 H1N1 . . 110.(3) no
Co1 N1 H1N1 . . 99.(3) no
N1 C1 C1 . 2_655 107.7(3) yes
N1 C1 H1A . . 108.(3) no
C1 C1 H1A 2_655 . 110.(3) no
N1 C1 H1B . . 111.(3) no
C1 C1 H1B 2_655 . 110.(3) no
H1A C1 H1B . . 111.(4) no
N1 C2 C3 . . 110.1(4) yes
N1 C2 C4 . . 112.3(4) yes
C3 C2 C4 . . 111.2(5) yes
N1 C2 H2 . . 103.(2) no
C3 C2 H2 . . 110.(2) no
C4 C2 H2 . . 110.(2) no
C2 C3 C2 6 . 114.6(5) yes
C2 C3 H3A 6 . 108.(2) no
C2 C3 H3A . . 108.(2) no
C2 C3 H3B 6 . 109.(2) no
C2 C3 H3B . . 109.(2) no
H3A C3 H3B . . 107.(6) no
C2 C4 H4A . . 108.(4) no
C2 C4 H4B . . 107.(4) no
H4A C4 H4B . . 101.(5) no
C2 C4 H4C . . 109.(5) no
H4A C4 H4C . . 119.(6) no
H4B C4 H4C . . 112.(6) no
O1 Cl2 O1 2 8_556 108.9(2) yes
O1 Cl2 O1 2 7_556 108.9(2) no
O1 Cl2 O1 8_556 7_556 110.7(4) no
O1 Cl2 O1 2 . 110.7(4) yes
O1 Cl2 O1 8_556 . 108.9(2) no
O1 Cl2 O1 7_556 . 108.9(2) yes

loop_
_geom_bond_atom_site_label_1
_geom_bond_atom_site_label_2
_geom_bond_site_symmetry_2
_geom_bond_distance
_geom_bond_publ_flag
Co1 N1 5_655 2.001(3) no
Co1 N1 . 2.001(3) yes
Co1 N1 6 2.001(3) no
Co1 N1 2_655 2.001(3) no
Co1 Cl1 5_655 2.2466(14) no
Co1 Cl1 . 2.2466(14) yes
N1 C1 . 1.484(5) yes
N1 C2 . 1.492(5) yes
N1 H1N1 . .85(5) no
C1 C1 2_655 1.498(9) yes
C1 H1A . .93(4) no
C1 H1B . .98(5) no
C2 C3 . 1.509(6) yes
C2 C4 . 1.525(7) yes
C2 H2 . .99(4) no
C3 C2 6 1.509(6) no
C3 H3A . .91(8) no
C3 H3B . .94(8) no
C4 H4A . .95(6) no
C4 H4B . .92(6) no
C4 H4C . .96(8) no
Cl2 O1 2 1.422(3) no
Cl2 O1 8_556 1.422(3) no
Cl2 O1 7_556 1.422(3) no
Cl2 O1 . 1.422(3) yes
